data_2208413
loop_
_publ_author_name
'Li-Rong Wen'
'Ming Li'
'Jian-Xia Zhou'
'Peng Liu'

_publ_section_title
;
 1-Benzoyl-3-(4-cyano-5-methylsulfanyl-1<i>H</i>-pyrazol-3-yl)thiourea
;
_journal_coeditor_code RZ6172
_journal_issue 3
_journal_name_full 'Acta Crystallographica Section E'
_journal_page_first o940
_journal_page_last o941
_journal_paper_doi 10.1107/S1600536806003990
_journal_volume 62
_journal_year 2006
_chemical_formula_iupac 'C13 H11 N5 O S2'
_chemical_formula_moiety 'C13 H11 N5 O S2'
_chemical_formula_sum 'C13 H11 N5 O S2'
_chemical_formula_weight 317.39
_chemical_name_systematic
;
1-Benzoyl-3-(4-cyano-5-methylsulfanyl-1H-pyrazol-3-yl)thiourea
;
_space_group_IT_number 14
_symmetry_cell_setting monoclinic
_symmetry_space_group_name_Hall '-P 2yn'
_symmetry_space_group_name_H-M 'P 1 21/n 1'
_atom_sites_solution_hydrogens geom
_atom_sites_solution_primary direct
_atom_sites_solution_secondary difmap
_cell_angle_alpha 90.00
_cell_angle_beta 100.999(2)
_cell_angle_gamma 90.00
_cell_formula_units_Z 4
_cell_length_a 7.6970(11)
_cell_length_b 15.892(2)
_cell_length_c 12.0775(17)
_cell_measurement_reflns_used 3337
_cell_measurement_temperature 294(2)
_cell_measurement_theta_max 26.23
_cell_measurement_theta_min 2.56
_cell_volume 1450.2(3)
_computing_cell_refinement 'SAINT (Bruker, 1999)'
_computing_data_collection 'SMART (Bruker, 1998)'
_computing_data_reduction SAINT
_computing_molecular_graphics 'SHELXTL (Bruker, 1999)'
_computing_publication_material SHELXTL
_computing_structure_refinement 'SHELXL97 (Sheldrick, 1997)'
_computing_structure_solution 'SHELXS97 (Sheldrick, 1997)'
_diffrn_ambient_temperature 294(2)
_diffrn_measured_fraction_theta_full 0.995
_diffrn_measured_fraction_theta_max 0.995
_diffrn_measurement_device_type 'Bruker SMART 1000 CCD area-detector'
_diffrn_measurement_method '\f and \w'
_diffrn_radiation_monochromator graphite
_diffrn_radiation_source 'fine-focus sealed tube'
_diffrn_radiation_type MoK\a
_diffrn_radiation_wavelength 0.71073
_diffrn_reflns_av_R_equivalents 0.0256
_diffrn_reflns_av_sigmaI/netI 0.0310
_diffrn_reflns_limit_h_max 9
_diffrn_reflns_limit_h_min -6
_diffrn_reflns_limit_k_max 19
_diffrn_reflns_limit_k_min -19
_diffrn_reflns_limit_l_max 14
_diffrn_reflns_limit_l_min -15
_diffrn_reflns_number 8039
_diffrn_reflns_theta_full 26.34
_diffrn_reflns_theta_max 26.34
_diffrn_reflns_theta_min 2.14
_diffrn_standards_decay_% 0
_diffrn_standards_interval_count 0
_diffrn_standards_number 0
_exptl_absorpt_coefficient_mu 0.373
_exptl_absorpt_correction_T_max 0.914
_exptl_absorpt_correction_T_min 0.882
_exptl_absorpt_correction_type multi-scan
_exptl_absorpt_process_details '(SADABS; Sheldrick, 1996)'
_exptl_crystal_colour 'light yellow'
_exptl_crystal_density_diffrn 1.454
_exptl_crystal_description plate
_exptl_crystal_F_000 656
_exptl_crystal_size_max 0.34
_exptl_crystal_size_mid 0.28
_exptl_crystal_size_min 0.24
_refine_diff_density_max 0.300
_refine_diff_density_min -0.338
_refine_ls_extinction_method none
_refine_ls_goodness_of_fit_ref 1.021
_refine_ls_hydrogen_treatment mixed
_refine_ls_matrix_type full
_refine_ls_number_parameters 212
_refine_ls_number_reflns 2938
_refine_ls_number_restraints 20
_refine_ls_restrained_S_all 1.027
_refine_ls_R_factor_all 0.0527
_refine_ls_R_factor_gt 0.0370
_refine_ls_shift/su_max 0.001
_refine_ls_shift/su_mean 0.000
_refine_ls_structure_factor_coef Fsqd
_refine_ls_weighting_details 'calc w = 1/[\s^2^(Fo^2^)+(0.0403P)^2^+0.7311P] where P = (Fo^2^+2Fc^2^)/3'
_refine_ls_weighting_scheme calc
_refine_ls_wR_factor_gt 0.0859
_refine_ls_wR_factor_ref 0.0955
_reflns_number_gt 2287
_reflns_number_total 2938
_reflns_threshold_expression I>2\s(I)
_cod_data_source_file rz6172.cif
_cod_data_source_block I
_cod_depositor_comments
;
The following automatic conversions were performed:
'_symmetry_cell_setting' value 'Monoclinic' changed to 'monoclinic'
according to '/home/saulius/struct/CIF-dictionaries/cif_core.dic'
dictionary named 'cif_core.dic' version 2.4.1 from 2010-06-29.

Automatic conversion script
Id: cif_fix_enum 1527 2010-12-29 10:47:43Z saulius 

The following automatic conversions were performed:

'_symmetry_cell_setting' value 'Monoclinic' changed to 'monoclinic'
according to /home/saulius/struct/CIF-dictionaries/cif_core.dic
dictionary named 'cif_core.dic' version 2.4.1 from 2010-06-29.

Automatic conversion script
Id: cif_fix_values 1715 2011-07-08 13:25:40Z adriana 
;
_cod_original_sg_symbol_H-M 'P 21/n'
_cod_database_code 2208413
_cod_database_fobs_code 2208413

loop_
_symmetry_equiv_pos_as_xyz
'x, y, z'
'-x+1/2, y+1/2, -z+1/2'
'-x, -y, -z'
'x-1/2, -y-1/2, z-1/2'

loop_
_atom_site_label
_atom_site_fract_x
_atom_site_fract_y
_atom_site_fract_z
_atom_site_U_iso_or_equiv
_atom_site_adp_type
_atom_site_calc_flag
_atom_site_refinement_flags
_atom_site_occupancy
_atom_site_disorder_assembly
_atom_site_disorder_group
_atom_site_type_symbol
S1 0.88574(9) 0.39786(4) 0.61584(7) 0.0688(2) Uani d D 1 . . S
S2 0.20987(6) 0.27316(3) 0.37905(5) 0.03952(16) Uani d . 1 . . S
O1 0.33366(17) -0.00581(8) 0.41396(13) 0.0420(4) Uani d . 1 . . O
N1 0.8393(2) 0.25986(11) 0.48282(16) 0.0420(4) Uani d . 1 . . N
N2 0.7313(2) 0.19593(10) 0.43960(15) 0.0377(4) Uani d . 1 A . N
N3 0.4438(2) 0.15222(10) 0.45187(14) 0.0327(4) Uani d . 1 . . N
H3 0.471(3) 0.0999(14) 0.4560(17) 0.037(6) Uiso d . 1 . . H
N4 0.1561(2) 0.10974(10) 0.38200(14) 0.0334(4) Uani d . 1 . . N
H4 0.057(3) 0.1259(13) 0.3480(18) 0.037(6) Uiso d . 1 . . H
N5 0.3860(3) 0.34654(14) 0.66339(18) 0.0588(5) Uani d . 1 . . N
C1 0.7680(3) 0.31268(12) 0.54738(18) 0.0392(5) Uani d . 1 A . C
C2 0.5990(2) 0.28199(12) 0.54778(17) 0.0347(4) Uani d . 1 . . C
C3 0.5847(2) 0.21005(11) 0.47907(16) 0.0313(4) Uani d . 1 A . C
C4 0.4775(3) 0.31706(13) 0.60991(18) 0.0406(5) Uani d . 1 A . C
C5 0.7599(10) 0.4839(3) 0.5434(13) 0.093(3) Uani d PDU 0.80(3) A 1 C
H5A 0.7754 0.4854 0.4664 0.139 Uiso calc PR 0.80(3) A 1 H
H5B 0.8004 0.5359 0.5798 0.139 Uiso calc PR 0.80(3) A 1 H
H5C 0.6368 0.4763 0.5454 0.139 Uiso calc PR 0.80(3) A 1 H
C5' 0.734(3) 0.4834(13) 0.588(3) 0.074(7) Uani d PDU 0.20(3) A 2 C
H5'A 0.6929 0.4981 0.6556 0.111 Uiso calc PR 0.20(3) A 2 H
H5'B 0.6344 0.4670 0.5309 0.111 Uiso calc PR 0.20(3) A 2 H
H5'C 0.7913 0.5309 0.5618 0.111 Uiso calc PR 0.20(3) A 2 H
C6 0.2776(2) 0.17441(11) 0.40699(16) 0.0301(4) Uani d . 1 . . C
C7 0.1860(2) 0.02368(12) 0.38411(16) 0.0310(4) Uani d . 1 . . C
C8 0.0260(2) -0.02926(11) 0.34655(15) 0.0302(4) Uani d . 1 . . C
C9 -0.1456(2) -0.00075(13) 0.34472(17) 0.0371(5) Uani d . 1 . . C
H9 -0.1647 0.0543 0.3658 0.045 Uiso calc R 1 . . H
C10 -0.2875(3) -0.05441(14) 0.31153(19) 0.0459(5) Uani d . 1 . . C
H10 -0.4021 -0.0354 0.3104 0.055 Uiso calc R 1 . . H
C11 -0.2593(3) -0.13603(14) 0.28015(19) 0.0502(6) Uani d . 1 . . C
H11 -0.3551 -0.1719 0.2580 0.060 Uiso calc R 1 . . H
C12 -0.0900(3) -0.16441(14) 0.2816(2) 0.0529(6) Uani d . 1 . . C
H12 -0.0716 -0.2194 0.2601 0.064 Uiso calc R 1 . . H
C13 0.0523(3) -0.11168(13) 0.31484(18) 0.0422(5) Uani d . 1 . . C
H13 0.1665 -0.1313 0.3161 0.051 Uiso calc R 1 . . H
H1 0.936(3) 0.2632(15) 0.4668(19) 0.049(7) Uiso d . 1 . . H

loop_
_atom_site_aniso_label
_atom_site_aniso_U_11
_atom_site_aniso_U_22
_atom_site_aniso_U_33
_atom_site_aniso_U_12
_atom_site_aniso_U_13
_atom_site_aniso_U_23
S1 0.0526(4) 0.0480(4) 0.0980(6) -0.0173(3) -0.0057(4) -0.0157(3)
S2 0.0287(3) 0.0291(3) 0.0585(3) -0.00116(19) 0.0026(2) 0.0062(2)
O1 0.0273(7) 0.0330(7) 0.0631(10) 0.0022(6) 0.0017(6) -0.0031(7)
N1 0.0249(9) 0.0418(10) 0.0603(12) -0.0047(8) 0.0107(8) 0.0010(8)
N2 0.0295(8) 0.0356(9) 0.0481(10) -0.0014(7) 0.0077(7) -0.0020(7)
N3 0.0249(8) 0.0256(8) 0.0458(10) -0.0002(6) 0.0021(7) -0.0009(7)
N4 0.0232(8) 0.0277(8) 0.0461(10) -0.0014(6) -0.0012(7) 0.0024(7)
N5 0.0529(12) 0.0686(14) 0.0547(12) 0.0084(10) 0.0099(10) -0.0187(11)
C1 0.0314(10) 0.0328(10) 0.0507(13) -0.0027(8) 0.0007(9) 0.0004(9)
C2 0.0279(10) 0.0332(10) 0.0419(11) -0.0002(8) 0.0037(8) -0.0030(8)
C3 0.0255(9) 0.0305(10) 0.0363(10) 0.0002(7) 0.0015(8) 0.0024(8)
C4 0.0356(11) 0.0396(11) 0.0434(12) -0.0011(9) -0.0007(9) -0.0070(9)
C5 0.096(4) 0.040(2) 0.143(6) 0.000(2) 0.026(4) 0.002(3)
C5' 0.076(10) 0.067(9) 0.079(11) -0.006(7) 0.016(7) -0.010(7)
C6 0.0276(9) 0.0299(9) 0.0331(10) -0.0020(7) 0.0067(8) -0.0006(8)
C7 0.0304(10) 0.0305(10) 0.0319(10) 0.0000(7) 0.0055(8) 0.0000(8)
C8 0.0326(10) 0.0284(9) 0.0295(9) -0.0018(7) 0.0055(8) -0.0003(7)
C9 0.0337(10) 0.0332(10) 0.0457(12) -0.0024(8) 0.0106(9) -0.0025(9)
C10 0.0315(11) 0.0518(13) 0.0547(13) -0.0065(9) 0.0088(9) -0.0002(10)
C11 0.0458(13) 0.0477(13) 0.0530(14) -0.0199(10) -0.0010(10) -0.0039(10)
C12 0.0590(15) 0.0351(11) 0.0589(15) -0.0054(10) -0.0032(12) -0.0141(10)
C13 0.0388(11) 0.0376(11) 0.0478(12) 0.0025(9) 0.0019(9) -0.0082(9)

loop_
_atom_type_symbol
_atom_type_description
_atom_type_scat_dispersion_real
_atom_type_scat_dispersion_imag
_atom_type_scat_source
C C 0.0033 0.0016 'International Tables Vol C Tables 4.2.6.8 and 6.1.1.4'
H H 0.0000 0.0000 'International Tables Vol C Tables 4.2.6.8 and 6.1.1.4'
N N 0.0061 0.0033 'International Tables Vol C Tables 4.2.6.8 and 6.1.1.4'
O O 0.0106 0.0060 'International Tables Vol C Tables 4.2.6.8 and 6.1.1.4'
s s 0.1246 0.1234 'International Tables Vol C Tables 4.2.6.8 and 6.1.1.4'

loop_
_geom_angle_atom_site_label_1
_geom_angle_atom_site_label_2
_geom_angle_atom_site_label_3
_geom_angle
_geom_angle_publ_flag
C1 S1 C5' 103.7(9) ?
C1 S1 C5 100.1(3) ?
C1 N1 N2 114.01(17) yes
C1 N1 H1 127.0(17) ?
N2 N1 H1 119.0(17) ?
C3 N2 N1 103.70(16) yes
C6 N3 C3 123.75(16) ?
C6 N3 H3 118.7(14) ?
C3 N3 H3 117.0(14) ?
C6 N4 C7 128.73(17) ?
C6 N4 H4 113.2(14) ?
C7 N4 H4 116.5(14) ?
N1 C1 C2 105.74(17) yes
N1 C1 S1 122.02(15) ?
C2 C1 S1 132.20(17) ?
C1 C2 C3 104.57(17) yes
C1 C2 C4 125.12(18) ?
C3 C2 C4 130.26(18) ?
N2 C3 C2 111.98(16) yes
N2 C3 N3 118.36(17) ?
C2 C3 N3 129.60(17) ?
N5 C4 C2 176.9(2) yes
S1 C5 H5A 109.5 ?
S1 C5 H5B 109.5 ?
H5A C5 H5B 109.5 ?
S1 C5 H5C 109.5 ?
H5A C5 H5C 109.5 ?
H5B C5 H5C 109.5 ?
S1 C5' H5'A 109.5 ?
S1 C5' H5'B 109.5 ?
H5'A C5' H5'B 109.5 ?
S1 C5' H5'C 109.5 ?
H5'A C5' H5'C 109.5 ?
H5'B C5' H5'C 109.5 ?
N3 C6 N4 116.55(16) yes
N3 C6 S2 124.58(14) ?
N4 C6 S2 118.86(14) ?
O1 C7 N4 121.81(17) yes
O1 C7 C8 122.90(17) ?
N4 C7 C8 115.28(16) ?
C13 C8 C9 119.33(18) ?
C13 C8 C7 117.45(17) ?
C9 C8 C7 123.21(17) ?
C10 C9 C8 119.86(19) ?
C10 C9 H9 120.1 ?
C8 C9 H9 120.1 ?
C11 C10 C9 120.2(2) ?
C11 C10 H10 119.9 ?
C9 C10 H10 119.9 ?
C12 C11 C10 120.1(2) ?
C12 C11 H11 119.9 ?
C10 C11 H11 119.9 ?
C11 C12 C13 120.2(2) ?
C11 C12 H12 119.9 ?
C13 C12 H12 119.9 ?
C12 C13 C8 120.3(2) ?
C12 C13 H13 119.9 ?
C8 C13 H13 119.9 ?

loop_
_geom_bond_atom_site_label_1
_geom_bond_atom_site_label_2
_geom_bond_distance
_geom_bond_publ_flag
S1 C1 1.747(2) ?
S1 C5' 1.784(10) ?
S1 C5 1.803(5) yes
S2 C6 1.6677(19) yes
O1 C7 1.219(2) yes
N1 C1 1.333(3) yes
N1 N2 1.353(2) yes
N1 H1 0.80(2) ?
N2 C3 1.325(2) yes
N3 C6 1.338(2) yes
N3 C3 1.412(2) ?
N3 H3 0.86(2) ?
N4 C6 1.383(2) yes
N4 C7 1.386(2) ?
N4 H4 0.83(2) ?
N5 C4 1.143(3) yes
C1 C2 1.390(3) yes
C2 C3 1.405(3) yes
C2 C4 1.420(3) ?
C5 H5A 0.9600 ?
C5 H5B 0.9600 ?
C5 H5C 0.9600 ?
C5' H5'A 0.9600 ?
C5' H5'B 0.9600 ?
C5' H5'C 0.9600 ?
C7 C8 1.489(2) ?
C8 C13 1.390(3) ?
C8 C9 1.393(3) ?
C9 C10 1.383(3) ?
C9 H9 0.9300 ?
C10 C11 1.380(3) ?
C10 H10 0.9300 ?
C11 C12 1.376(3) ?
C11 H11 0.9300 ?
C12 C13 1.377(3) ?
C12 H12 0.9300 ?
C13 H13 0.9300 ?

loop_
_geom_hbond_atom_site_label_D
_geom_hbond_atom_site_label_H
_geom_hbond_atom_site_label_A
_geom_hbond_site_symmetry_A
_geom_hbond_distance_DH
_geom_hbond_distance_HA
_geom_hbond_distance_DA
_geom_hbond_angle_DHA
_geom_hbond_publ_flag
N3 H3 O1 . 0.86(2) 2.00(2) 2.662(2) 133.9(18) yes
N3 H3 O1 3_656 0.86(2) 2.46(2) 3.149(2) 137.5(18) yes
N4 H4 N5 4_565 0.83(2) 2.40(2) 3.111(3) 143.1(19) yes
N1 H1 S2 1_655 0.80(2) 2.54(2) 3.334(2) 170(2) yes
C9 H9 N2 1_455 0.93 2.60 3.521(2) 169 yes

loop_
_geom_torsion_atom_site_label_1
_geom_torsion_atom_site_label_2
_geom_torsion_atom_site_label_3
_geom_torsion_atom_site_label_4
_geom_torsion
_geom_torsion_publ_flag
C1 N1 N2 C3 0.3(2) ?
N2 N1 C1 C2 0.0(2) ?
N2 N1 C1 S1 177.84(14) ?
C5' S1 C1 N1 133.9(13) ?
C5 S1 C1 N1 114.3(5) ?
C5' S1 C1 C2 -48.9(13) ?
C5 S1 C1 C2 -68.5(6) ?
N1 C1 C2 C3 -0.3(2) ?
S1 C1 C2 C3 -177.81(17) ?
N1 C1 C2 C4 177.4(2) ?
S1 C1 C2 C4 -0.1(3) ?
N1 N2 C3 C2 -0.5(2) ?
N1 N2 C3 N3 -178.19(16) ?
C1 C2 C3 N2 0.5(2) ?
C4 C2 C3 N2 -177.0(2) ?
C1 C2 C3 N3 177.90(19) ?
C4 C2 C3 N3 0.4(4) yes
C6 N3 C3 N2 -127.9(2) ?
C6 N3 C3 C2 54.9(3) ?
C3 N3 C6 N4 178.03(17) ?
C3 N3 C6 S2 -1.5(3) yes
C7 N4 C6 N3 -8.7(3) ?
C7 N4 C6 S2 170.84(16) ?
C6 N4 C7 O1 2.5(3) yes
C6 N4 C7 C8 -176.96(18) ?
O1 C7 C8 C13 -18.2(3) ?
N4 C7 C8 C13 161.26(18) ?
O1 C7 C8 C9 160.12(19) ?
N4 C7 C8 C9 -20.4(3) ?
C13 C8 C9 C10 0.0(3) ?
C7 C8 C9 C10 -178.28(18) ?
C8 C9 C10 C11 -0.1(3) ?
C9 C10 C11 C12 -0.1(4) ?
C10 C11 C12 C13 0.3(4) ?
C11 C12 C13 C8 -0.3(4) ?
C9 C8 C13 C12 0.2(3) ?
C7 C8 C13 C12 178.58(19) ?
